data_4502370
loop_
_publ_author_name
'Paul, Avijit Kumar'
'Sachidananda, K.'
'Natarajan, Srinivasan'

_publ_section_title
;
 [B4O9H2] Cyclic Borate Units as the Building Unit in a Family of Zinc
 Borate Structures
;
_journal_issue 1
_journal_name_full 'Crystal Growth &amp; Design'
_journal_page_first 456
_journal_paper_doi 10.1021/cg901054h
_journal_volume 10
_journal_year 2010
_chemical_formula_sum 'C3 H14 B4 N2 O9 Zn'
_chemical_formula_weight 330.77
_chemical_name_common &#x0091;Zinc-Borate&#x0092;
_chemical_name_systematic
;
 ?
;
_space_group_IT_number 14
_symmetry_cell_setting monoclinic
_symmetry_space_group_name_Hall '-P 2yn'
_symmetry_space_group_name_H-M 'P 1 21/n 1'
_atom_sites_solution_hydrogens geom
_atom_sites_solution_primary direct
_atom_sites_solution_secondary difmap
_cell_angle_alpha 90.00
_cell_angle_beta 108.1650(10)
_cell_angle_gamma 90.00
_cell_formula_units_Z 4
_cell_length_a 10.6780(3)
_cell_length_b 7.9509(2)
_cell_length_c 13.6214(3)
_cell_measurement_reflns_used 3372
_cell_measurement_temperature 293(2)
_cell_measurement_theta_max 30.54
_cell_measurement_theta_min 2.13
_cell_volume 1098.82(5)
_computing_cell_refinement 'SAINT (Bruker, 2000)'
_computing_data_collection 'SMART (Bruker, 2000)'
_computing_data_reduction SAINT
_computing_molecular_graphics 'Ortep-3 for windows (Farrugia, 1999) and CAMERON (Watkin et al., 1993)'
_computing_publication_material 'PLATON (Spek, 2003)'
_computing_structure_refinement 'SHELXL-97 (Sheldrick, 1997)'
_computing_structure_solution 'SIR92 (Altomare et al., 1993)'
_diffrn_ambient_temperature 293(2)
_diffrn_measured_fraction_theta_full 0.999
_diffrn_measured_fraction_theta_max 0.999
_diffrn_measurement_device_type 'Bruker SMART CCD area detector'
_diffrn_measurement_method '\f and \w scans'
_diffrn_radiation_monochromator graphite
_diffrn_radiation_source 'fine-focus sealed tube'
_diffrn_radiation_type MoK\a
_diffrn_radiation_wavelength 0.71073
_diffrn_reflns_av_R_equivalents 0.0316
_diffrn_reflns_av_sigmaI/netI 0.0338
_diffrn_reflns_limit_h_max 15
_diffrn_reflns_limit_h_min -13
_diffrn_reflns_limit_k_max 11
_diffrn_reflns_limit_k_min -6
_diffrn_reflns_limit_l_max 19
_diffrn_reflns_limit_l_min -19
_diffrn_reflns_number 12421
_diffrn_reflns_theta_full 30.54
_diffrn_reflns_theta_max 30.54
_diffrn_reflns_theta_min 2.13
_exptl_absorpt_coefficient_mu 2.279
_exptl_absorpt_correction_T_max 0.8387
_exptl_absorpt_correction_T_min 0.8041
_exptl_absorpt_correction_type multi-scan
_exptl_absorpt_process_details '(SADABS; Sheldrick, 1996)'
_exptl_crystal_colour colorless
_exptl_crystal_density_diffrn 1.999
_exptl_crystal_density_method 'not measured'
_exptl_crystal_description 'Block like'
_exptl_crystal_F_000 672
_exptl_crystal_size_max 0.10
_exptl_crystal_size_mid 0.08
_exptl_crystal_size_min 0.08
_refine_diff_density_max 0.625
_refine_diff_density_min -0.643
_refine_diff_density_rms 0.086
_refine_ls_extinction_method none
_refine_ls_goodness_of_fit_ref 1.002
_refine_ls_hydrogen_treatment mixed
_refine_ls_matrix_type full
_refine_ls_number_parameters 220
_refine_ls_number_reflns 3372
_refine_ls_number_restraints 0
_refine_ls_restrained_S_all 1.002
_refine_ls_R_factor_all 0.0515
_refine_ls_R_factor_gt 0.0307
_refine_ls_shift/su_max 0.001
_refine_ls_shift/su_mean 0.000
_refine_ls_structure_factor_coef Fsqd
_refine_ls_weighting_details 'calc w=1/[\s^2^(Fo^2^)+(0.0440P)^2^+0.4201P] where P=(Fo^2^+2Fc^2^)/3'
_refine_ls_weighting_scheme calc
_refine_ls_wR_factor_gt 0.0745
_refine_ls_wR_factor_ref 0.0837
_reflns_number_gt 2490
_reflns_number_total 3372
_reflns_threshold_expression >2sigma(I)
_cod_data_source_file cg901054h_si_001.cif
_cod_data_source_block Compound(II)
_cod_depositor_comments
;
The following automatic conversions were performed:

'_symmetry_cell_setting' value 'Monoclinic' changed to 'monoclinic'
according to /home/saulius/struct/CIF-dictionaries/cif_core.dic
dictionary named 'cif_core.dic' version 2.4.2 from 2011-04-26.

Automatic conversion script
Id: cif_fix_values 1715 2011-07-08 13:25:40Z adriana 
;
_cod_original_sg_symbol_H-M P21/n
_cod_database_code 4502370

loop_
_symmetry_equiv_pos_as_xyz
'x, y, z'
'-x+1/2, y+1/2, -z+1/2'
'-x, -y, -z'
'x-1/2, -y-1/2, z-1/2'

loop_
_atom_site_label
_atom_site_type_symbol
_atom_site_fract_x
_atom_site_fract_y
_atom_site_fract_z
_atom_site_U_iso_or_equiv
_atom_site_adp_type
_atom_site_occupancy
_atom_site_symmetry_multiplicity
_atom_site_calc_flag
_atom_site_refinement_flags
Zn1 Zn 0.92343(2) 0.24856(3) 0.229979(17) 0.01689(8) Uani 1 1 d .
O1 O 0.84251(13) 0.45870(18) 0.17061(10) 0.0172(3) Uani 1 1 d .
O2 O 0.76740(13) 0.18392(19) 0.27457(11) 0.0185(3) Uani 1 1 d .
O3 O 1.05076(14) 0.5045(2) 0.14598(11) 0.0207(3) Uani 1 1 d .
H3A H 1.0430 0.4139 0.1160 0.031 Uiso 1 1 calc R
O4 O 0.93376(14) 0.73664(17) 0.18872(11) 0.0186(3) Uani 1 1 d .
O5 O 0.62798(14) 0.41661(18) 0.19834(10) 0.0180(3) Uani 1 1 d .
O6 O 0.85283(14) 0.6072(2) 0.01905(10) 0.0198(3) Uani 1 1 d .
O7 O 0.64546(14) 0.57011(19) 0.05298(11) 0.0206(3) Uani 1 1 d .
O8 O 0.65487(16) 0.6231(2) -0.11587(11) 0.0290(4) Uani 1 1 d .
H8A H 0.5749 0.6156 -0.1276 0.044 Uiso 1 1 calc R
B1 B 0.9231(2) 0.5773(3) 0.12958(16) 0.0153(4) Uani 1 1 d .
B2 B 0.6540(2) 0.2790(3) 0.26160(17) 0.0165(4) Uani 1 1 d .
B3 B 0.7128(2) 0.5249(3) 0.16015(16) 0.0155(4) Uani 1 1 d .
B4 B 0.7175(2) 0.6000(3) -0.01184(17) 0.0191(4) Uani 1 1 d .
N1 N 1.06999(19) 0.2596(3) 0.36437(15) 0.0227(4) Uani 1 1 d .
N2 N 0.94654(18) 0.1053(3) 0.11517(14) 0.0215(4) Uani 1 1 d .
C1 C 1.1038(3) 0.4277(3) 0.41098(17) 0.0268(5) Uani 1 1 d .
C2 C 1.2098(2) 0.4277(3) 0.51593(17) 0.0265(5) Uani 1 1 d .
C3 C 0.8447(2) 0.1237(4) 0.01206(16) 0.0272(5) Uani 1 1 d .
O100 O 1.23099(19) 0.1756(3) 0.23630(17) 0.0420(5) Uani 1 1 d .
H3 H 1.177(3) 0.353(3) 0.560(2) 0.030(7) Uiso 1 1 d .
H6 H 1.025(3) 0.137(3) 0.1141(17) 0.018(6) Uiso 1 1 d .
H5 H 0.866(3) 0.064(4) -0.035(2) 0.035(8) Uiso 1 1 d .
H2 H 1.027(3) 0.473(4) 0.413(2) 0.047(9) Uiso 1 1 d .
H7 H 0.948(3) 0.002(4) 0.133(2) 0.029(8) Uiso 1 1 d .
H4 H 1.214(3) 0.535(4) 0.544(2) 0.041(8) Uiso 1 1 d .
H1 H 1.133(3) 0.497(3) 0.361(2) 0.032(7) Uiso 1 1 d .
H10 H 0.846(3) 0.238(4) -0.012(3) 0.041(9) Uiso 1 1 d .
H8 H 1.138(4) 0.218(4) 0.354(3) 0.044(9) Uiso 1 1 d .
H9 H 1.043(3) 0.203(4) 0.403(2) 0.036(8) Uiso 1 1 d .
H101 H 1.261(4) 0.243(4) 0.215(3) 0.050(12) Uiso 1 1 d .
H102 H 1.299(4) 0.118(5) 0.270(3) 0.079(13) Uiso 1 1 d .

loop_
_atom_site_aniso_label
_atom_site_aniso_U_11
_atom_site_aniso_U_22
_atom_site_aniso_U_33
_atom_site_aniso_U_23
_atom_site_aniso_U_13
_atom_site_aniso_U_12
Zn1 0.01435(11) 0.01794(14) 0.01775(11) -0.00053(9) 0.00410(8) 0.00183(9)
O1 0.0162(6) 0.0139(7) 0.0226(6) 0.0019(6) 0.0077(5) 0.0006(6)
O2 0.0157(7) 0.0160(7) 0.0254(7) 0.0044(6) 0.0088(6) 0.0014(6)
O3 0.0156(7) 0.0239(9) 0.0219(6) -0.0052(6) 0.0047(5) 0.0036(6)
O4 0.0176(7) 0.0163(8) 0.0238(7) -0.0047(6) 0.0093(5) -0.0025(6)
O5 0.0142(6) 0.0170(8) 0.0236(7) 0.0042(6) 0.0070(5) 0.0006(6)
O6 0.0175(7) 0.0255(8) 0.0165(6) 0.0015(6) 0.0053(5) 0.0008(6)
O7 0.0159(7) 0.0264(9) 0.0187(6) 0.0041(6) 0.0042(5) -0.0008(6)
O8 0.0214(8) 0.0430(11) 0.0193(7) 0.0059(7) 0.0014(6) -0.0011(7)
B1 0.0134(9) 0.0160(11) 0.0158(9) 0.0008(8) 0.0039(7) 0.0004(8)
B2 0.0162(9) 0.0157(12) 0.0169(9) -0.0009(8) 0.0042(8) -0.0019(8)
B3 0.0148(10) 0.0134(11) 0.0183(9) 0.0012(8) 0.0053(7) -0.0001(8)
B4 0.0187(10) 0.0177(12) 0.0190(9) 0.0019(9) 0.0033(8) 0.0016(9)
N1 0.0194(8) 0.0230(10) 0.0220(8) 0.0008(8) 0.0010(7) 0.0016(8)
N2 0.0187(9) 0.0223(11) 0.0233(8) -0.0022(8) 0.0064(7) 0.0029(8)
C1 0.0285(12) 0.0239(13) 0.0232(10) -0.0011(9) 0.0011(9) 0.0019(10)
C2 0.0255(11) 0.0297(14) 0.0208(9) -0.0032(9) 0.0019(8) 0.0022(10)
C3 0.0262(11) 0.0374(15) 0.0181(9) -0.0025(10) 0.0070(8) 0.0027(10)
O100 0.0259(10) 0.0508(14) 0.0520(12) 0.0240(11) 0.0160(9) 0.0107(10)

loop_
_atom_type_symbol
_atom_type_description
_atom_type_scat_dispersion_real
_atom_type_scat_dispersion_imag
_atom_type_scat_source
C C 0.0033 0.0016 'International Tables Vol C Tables 4.2.6.8 and 6.1.1.4'
H H 0.0000 0.0000 'International Tables Vol C Tables 4.2.6.8 and 6.1.1.4'
B B 0.0013 0.0007 'International Tables Vol C Tables 4.2.6.8 and 6.1.1.4'
N N 0.0061 0.0033 'International Tables Vol C Tables 4.2.6.8 and 6.1.1.4'
O O 0.0106 0.0060 'International Tables Vol C Tables 4.2.6.8 and 6.1.1.4'
Zn Zn 0.2839 1.4301 'International Tables Vol C Tables 4.2.6.8 and 6.1.1.4'

loop_
_geom_angle_atom_site_label_1
_geom_angle_atom_site_label_2
_geom_angle_atom_site_label_3
_geom_angle
_geom_angle_site_symmetry_1
_geom_angle_site_symmetry_3
O1 Zn1 N1 117.56(7) . .
O1 Zn1 O2 92.45(6) . .
N1 Zn1 O2 102.70(7) . .
O1 Zn1 N2 108.10(7) . .
N1 Zn1 N2 118.98(8) . .
O2 Zn1 N2 113.85(7) . .
B3 O1 B1 112.22(15) . .
B3 O1 Zn1 130.05(12) . .
B1 O1 Zn1 117.72(12) . .
B2 O2 B3 118.85(15) . 2_645
B2 O2 Zn1 126.38(13) . .
B3 O2 Zn1 114.31(11) 2_645 .
B1 O3 H3A 109.5 . .
B2 O4 B1 122.23(16) 2_655 .
B2 O5 B3 132.13(17) . .
B4 O6 B1 117.18(16) . .
B4 O7 B3 119.41(16) . .
B4 O8 H8A 109.5 . .
O3 B1 O6 112.36(16) . .
O3 B1 O4 110.57(16) . .
O6 B1 O4 110.09(17) . .
O3 B1 O1 108.50(17) . .
O6 B1 O1 108.26(15) . .
O4 B1 O1 106.86(15) . .
O4 B2 O5 118.44(19) 2_645 .
O4 B2 O2 120.68(18) 2_645 .
O5 B2 O2 120.88(18) . .
O1 B3 O7 110.29(16) . .
O1 B3 O5 115.58(17) . .
O7 B3 O5 109.61(16) . .
O1 B3 O2 106.89(16) . 2_655
O7 B3 O2 108.43(17) . 2_655
O5 B3 O2 105.71(15) . 2_655
O7 B4 O6 124.18(18) . .
O7 B4 O8 119.98(19) . .
O6 B4 O8 115.84(19) . .
C1 N1 Zn1 116.69(14) . .
C1 N1 H8 109(2) . .
Zn1 N1 H8 107(2) . .
C1 N1 H9 108(2) . .
Zn1 N1 H9 104(2) . .
H8 N1 H9 113(3) . .
C3 N2 Zn1 116.52(15) . .
C3 N2 H6 111.9(15) . .
Zn1 N2 H6 101.3(16) . .
C3 N2 H7 107.7(18) . .
Zn1 N2 H7 108.7(17) . .
H6 N2 H7 110(2) . .
N1 C1 C2 114.5(2) . .
N1 C1 H2 106(2) . .
C2 C1 H2 112.7(19) . .
N1 C1 H1 107.1(15) . .
C2 C1 H1 110.2(16) . .
H2 C1 H1 106(2) . .
C3 C2 C1 113.84(19) 4_666 .
C3 C2 H3 112.7(16) 4_666 .
C1 C2 H3 105.5(15) . .
C3 C2 H4 109.7(19) 4_666 .
C1 C2 H4 108.1(18) . .
H3 C2 H4 107(2) . .
N2 C3 C2 111.30(18) . 4_565
N2 C3 H5 110.8(18) . .
C2 C3 H5 110.2(18) 4_565 .
N2 C3 H10 109.3(19) . .
C2 C3 H10 112(2) 4_565 .
H5 C3 H10 103(3) . .
H101 O100 H102 102(4) . .

loop_
_geom_bond_atom_site_label_1
_geom_bond_atom_site_label_2
_geom_bond_distance
_geom_bond_site_symmetry_2
Zn1 O1 1.9381(14) .
Zn1 N1 2.0054(18) .
Zn1 O2 2.0099(14) .
Zn1 N2 2.0113(18) .
O1 B3 1.447(3) .
O1 B1 1.497(3) .
O2 B2 1.391(3) .
O2 B3 1.522(3) 2_645
O3 B1 1.432(3) .
O3 H3A 0.8200 .
O4 B2 1.359(3) 2_655
O4 B1 1.487(3) .
O5 B2 1.366(3) .
O5 B3 1.458(3) .
O6 B4 1.375(3) .
O6 B1 1.477(2) .
O7 B4 1.360(3) .
O7 B3 1.457(2) .
O8 B4 1.378(3) .
O8 H8A 0.8200 .
B2 O4 1.359(3) 2_645
B3 O2 1.522(3) 2_655
N1 C1 1.476(3) .
N1 H8 0.85(3) .
N1 H9 0.81(3) .
N2 C3 1.491(3) .
N2 H6 0.88(3) .
N2 H7 0.86(3) .
C1 C2 1.521(3) .
C1 H2 0.90(3) .
C1 H1 1.00(3) .
C2 C3 1.514(3) 4_666
C2 H3 0.98(3) .
C2 H4 0.93(3) .
C3 C2 1.514(3) 4_565
C3 H5 0.88(3) .
C3 H10 0.97(3) .
O100 H101 0.73(4) .
O100 H102 0.86(4) .
